data_7208107
loop_
_publ_author_name
'Zhao, Fanghua'
'Jing, Shuai'
'Che, Yunxia'
'Zheng, Jimin'

_publ_section_title
;
 Metal--ligand ratio-controlled assembly of two pairs of Co(ii) complexes:
 syntheses, structures and magnetic properties
;
_journal_issue 13
_journal_name_full CrystEngComm
_journal_page_first 4478
_journal_paper_doi 10.1039/c2ce25272d
_journal_volume 14
_journal_year 2012
_chemical_formula_sum 'C37 H31 Co2 N8 O8'
_chemical_formula_weight 833.56
_chemical_name_systematic
;
?
;
_space_group_IT_number 2
_symmetry_cell_setting triclinic
_symmetry_space_group_name_Hall '-P 1'
_symmetry_space_group_name_H-M 'P -1'
_atom_sites_solution_hydrogens geom
_atom_sites_solution_primary direct
_atom_sites_solution_secondary difmap
_audit_creation_method SHELXL-97
_cell_angle_alpha 107.1090(10)
_cell_angle_beta 95.3050(9)
_cell_angle_gamma 99.1550(10)
_cell_formula_units_Z 2
_cell_length_a 10.7631(4)
_cell_length_b 11.1927(4)
_cell_length_c 15.5583(6)
_cell_measurement_reflns_used 7990
_cell_measurement_temperature 296(2)
_cell_measurement_theta_max 27.85
_cell_measurement_theta_min 2.21
_cell_volume 1749.15(11)
_computing_cell_refinement 'Bruker SMART'
_computing_data_collection 'Bruker SMART'
_computing_data_reduction 'Bruker SAINT'
_computing_molecular_graphics 'Bruker SHELXTL'
_computing_publication_material 'Bruker SHELXTL'
_computing_structure_refinement 'SHELXL-97 (Sheldrick, 1997)'
_computing_structure_solution 'SHELXS-97 (Sheldrick, 1990)'
_diffrn_ambient_temperature 296(2)
_diffrn_measured_fraction_theta_full 0.994
_diffrn_measured_fraction_theta_max 0.994
_diffrn_measurement_device_type 'CCD area detector'
_diffrn_measurement_method 'phi and omega scans'
_diffrn_radiation_monochromator graphite
_diffrn_radiation_source 'fine-focus sealed tube'
_diffrn_radiation_type MoK\a
_diffrn_radiation_wavelength 0.71073
_diffrn_reflns_av_R_equivalents 0.0095
_diffrn_reflns_av_sigmaI/netI 0.0164
_diffrn_reflns_limit_h_max 12
_diffrn_reflns_limit_h_min -12
_diffrn_reflns_limit_k_max 13
_diffrn_reflns_limit_k_min -10
_diffrn_reflns_limit_l_max 18
_diffrn_reflns_limit_l_min -16
_diffrn_reflns_number 8952
_diffrn_reflns_theta_full 25.00
_diffrn_reflns_theta_max 25.00
_diffrn_reflns_theta_min 1.94
_exptl_absorpt_coefficient_mu 1.016
_exptl_absorpt_correction_T_max 0.8227
_exptl_absorpt_correction_T_min 0.8227
_exptl_absorpt_correction_type multi-scan
_exptl_absorpt_process_details sadabs
_exptl_crystal_colour Purple
_exptl_crystal_density_diffrn 1.583
_exptl_crystal_density_method 'not measured'
_exptl_crystal_description Block
_exptl_crystal_F_000 854
_exptl_crystal_size_max 0.20
_exptl_crystal_size_mid 0.20
_exptl_crystal_size_min 0.20
_refine_diff_density_max 0.818
_refine_diff_density_min -0.693
_refine_diff_density_rms 0.059
_refine_ls_extinction_method none
_refine_ls_goodness_of_fit_ref 1.027
_refine_ls_hydrogen_treatment constr
_refine_ls_matrix_type full
_refine_ls_number_parameters 514
_refine_ls_number_reflns 6118
_refine_ls_number_restraints 26
_refine_ls_restrained_S_all 1.032
_refine_ls_R_factor_all 0.0368
_refine_ls_R_factor_gt 0.0337
_refine_ls_shift/su_max 0.000
_refine_ls_shift/su_mean 0.000
_refine_ls_structure_factor_coef Fsqd
_refine_ls_weighting_details 'calc w=1/[\s^2^(Fo^2^)+(0.0543P)^2^+1.4690P] where P=(Fo^2^+2Fc^2^)/3'
_refine_ls_weighting_scheme calc
_refine_ls_wR_factor_gt 0.0933
_refine_ls_wR_factor_ref 0.0957
_reflns_number_gt 5603
_reflns_number_total 6118
_reflns_threshold_expression >2sigma(I)
_cod_data_source_file c2ce25272d.txt
_cod_data_source_block 4#
_cod_depositor_comments
;
The following automatic conversions were performed:

'_symmetry_cell_setting' value 'Triclinic' changed to 'triclinic'
according to /home/saulius/struct/CIF-dictionaries/cif_core.dic
dictionary named 'cif_core.dic' version 2.4.1 from 2010-06-29.

Automatic conversion script
Id: cif_fix_values 1891 2012-01-12 08:04:46Z andrius 
;
_cod_original_sg_symbol_H-M P-1
_cod_database_code 7208107

loop_
_symmetry_equiv_pos_as_xyz
'x, y, z'
'-x, -y, -z'

loop_
_atom_site_label
_atom_site_type_symbol
_atom_site_fract_x
_atom_site_fract_y
_atom_site_fract_z
_atom_site_U_iso_or_equiv
_atom_site_adp_type
_atom_site_occupancy
_atom_site_symmetry_multiplicity
_atom_site_calc_flag
_atom_site_refinement_flags
_atom_site_disorder_assembly
_atom_site_disorder_group
C1 C 0.3374(2) 0.2327(2) -0.07770(14) 0.0260(4) Uani 1 1 d . . .
C2 C 0.3091(2) 0.3188(2) -0.00088(14) 0.0274(4) Uani 1 1 d . . .
H2 H 0.3498 0.4039 0.0177 0.033 Uiso 1 1 calc R . .
C3 C 0.2191(2) 0.2763(2) 0.04796(14) 0.0273(4) Uani 1 1 d . . .
C4 C 0.1571(2) 0.1501(2) 0.01913(14) 0.0282(5) Uani 1 1 d . . .
H4 H 0.0988 0.1216 0.0528 0.034 Uiso 1 1 calc R . .
C5 C 0.1816(2) 0.0658(2) -0.05984(15) 0.0273(4) Uani 1 1 d U . .
C6 C 0.2726(2) 0.1071(2) -0.10783(14) 0.0278(5) Uani 1 1 d . . .
H6 H 0.2901 0.0505 -0.1603 0.033 Uiso 1 1 calc R . .
C7 C 0.4401(2) 0.2757(2) -0.12710(14) 0.0275(5) Uani 1 1 d . . .
C8 C 0.1880(2) 0.3664(2) 0.13180(15) 0.0298(5) Uani 1 1 d . A .
C9 C -0.1864(2) 0.2209(2) 0.39449(15) 0.0296(5) Uani 1 1 d . . .
C10 C 0.1989(2) 0.6957(2) 0.52259(15) 0.0299(5) Uani 1 1 d . . .
H10 H 0.1432 0.6175 0.4983 0.036 Uiso 1 1 calc R . .
C11 C 0.2958(2) 0.7301(2) 0.47578(14) 0.0290(5) Uani 1 1 d . . .
C12 C 0.3791(2) 0.8460(2) 0.51185(15) 0.0339(5) Uani 1 1 d . . .
H12 H 0.4432 0.8686 0.4802 0.041 Uiso 1 1 calc R . .
C13 C 0.3667(2) 0.9283(2) 0.59547(16) 0.0351(5) Uani 1 1 d U . .
C14 C -0.2699(2) 0.1046(2) 0.35839(15) 0.0350(5) Uani 1 1 d . . .
H14 H -0.2607 0.0486 0.3029 0.042 Uiso 1 1 calc R . .
C15 C -0.0883(2) 0.2582(2) 0.33990(16) 0.0349(5) Uani 1 1 d . A .
C16 C 0.3086(2) 0.6413(2) 0.38507(15) 0.0297(5) Uani 1 1 d . A .
C17 C 0.2653(3) 0.8628(3) 0.23444(18) 0.0453(6) Uani 1 1 d . . .
H17 H 0.3174 0.9036 0.2899 0.054 Uiso 1 1 calc R . .
C18 C 0.1787(3) 0.7251(3) 0.10767(19) 0.0477(6) Uani 1 1 d . . .
H18 H 0.1598 0.6508 0.0582 0.057 Uiso 1 1 calc R . .
C19 C 0.1211(3) 0.8251(3) 0.1173(2) 0.0573(8) Uani 1 1 d . . .
H19 H 0.0562 0.8328 0.0766 0.069 Uiso 1 1 calc R . .
C20 C 0.1774(8) 1.0605(8) 0.2368(6) 0.054(2) Uani 0.50 1 d PU . 1
H20A H 0.2514 1.1080 0.2220 0.065 Uiso 0.50 1 calc PR . 1
H20B H 0.1020 1.0797 0.2087 0.065 Uiso 0.50 1 calc PR . 1
C21 C -0.1806(4) 0.9013(3) 0.6650(2) 0.0645(10) Uani 1 1 d . . .
C22 C -0.2616(5) 0.7893(5) 0.6292(4) 0.0978(15) Uani 1 1 d . . .
H22 H -0.2994 0.7497 0.6677 0.117 Uiso 1 1 calc R . .
C23 C -0.2896(4) 0.7326(4) 0.5379(4) 0.0938(14) Uani 1 1 d . A .
H23 H -0.3472 0.6554 0.5153 0.113 Uiso 1 1 calc R . .
C24 C -0.2357(3) 0.7856(3) 0.4781(2) 0.0576(8) Uani 1 1 d . . .
C25 C -0.1535(4) 0.8995(4) 0.5141(2) 0.0758(11) Uani 1 1 d . A .
H25 H -0.1161 0.9395 0.4757 0.091 Uiso 1 1 calc R . .
C26 C -0.1252(4) 0.9564(4) 0.6073(2) 0.0793(11) Uani 1 1 d . . .
H26 H -0.0675 1.0334 0.6308 0.095 Uiso 1 1 calc R A .
C27 C -0.2849(10) 0.7085(11) 0.3857(7) 0.056(3) Uani 0.50 1 d PU A 1
H27A H -0.3330 0.7555 0.3562 0.067 Uiso 0.50 1 calc PR A 1
H27B H -0.3419 0.6320 0.3855 0.067 Uiso 0.50 1 calc PR A 1
C28 C -0.1075(3) 0.5870(3) 0.3506(2) 0.0571(8) Uani 1 1 d . A .
H28 H -0.1160 0.5589 0.4008 0.069 Uiso 1 1 calc R . .
C29 C -0.0482(4) 0.6135(5) 0.2304(3) 0.0826(12) Uani 1 1 d . A .
H29 H -0.0063 0.6076 0.1801 0.099 Uiso 1 1 calc R . .
C30 C -0.1332(4) 0.6855(5) 0.2534(3) 0.0909(13) Uani 1 1 d . A .
H30 H -0.1619 0.7376 0.2223 0.109 Uiso 1 1 calc R . .
C31 C 0.5553(2) 0.4231(2) 0.14890(17) 0.0357(5) Uani 1 1 d . . .
H31 H 0.5652 0.4417 0.0952 0.043 Uiso 1 1 calc R . .
C32 C 0.5027(3) 0.4278(3) 0.27908(18) 0.0465(6) Uani 1 1 d . . .
H32 H 0.4682 0.4510 0.3328 0.056 Uiso 1 1 calc R . .
C33 C 0.5678(3) 0.3331(3) 0.2549(2) 0.0552(8) Uani 1 1 d . . .
H33 H 0.5869 0.2800 0.2883 0.066 Uiso 1 1 calc R . .
C34 C 0.6639(3) 0.2377(3) 0.1128(2) 0.0560(8) Uani 1 1 d . . .
H34A H 0.7277 0.2160 0.1507 0.067 Uiso 1 1 calc R . .
H34B H 0.7076 0.2776 0.0735 0.067 Uiso 1 1 calc R . .
C35 C 0.5753(3) 0.1167(2) 0.05462(19) 0.0430(6) Uani 1 1 d . . .
C36 C 0.4796(3) 0.0531(3) 0.0872(2) 0.0563(8) Uani 1 1 d . . .
H36 H 0.4645 0.0881 0.1464 0.068 Uiso 1 1 calc R . .
C37 C 0.4056(3) -0.0619(3) 0.0330(2) 0.0535(7) Uani 1 1 d . . .
H37 H 0.3415 -0.1029 0.0565 0.064 Uiso 1 1 calc R . .
C20' C 0.1176(9) 1.0202(9) 0.2315(6) 0.061(2) Uani 0.50 1 d PU . 2
H20C H 0.0270 0.9913 0.2290 0.073 Uiso 0.50 1 calc PR . 2
H20D H 0.1289 1.0751 0.1937 0.073 Uiso 0.50 1 calc PR . 2
C27' C -0.2564(11) 0.7448(11) 0.3683(7) 0.057(3) Uani 0.50 1 d PU A 2
H27C H -0.3427 0.6978 0.3449 0.068 Uiso 0.50 1 calc PR A 2
H27D H -0.2458 0.8210 0.3499 0.068 Uiso 0.50 1 calc PR A 2
Co1 Co 0.38613(3) 0.62323(3) 0.201238(18) 0.02610(10) Uani 1 1 d . . .
Co2 Co 0.08704(3) 0.42630(3) 0.29489(2) 0.03552(11) Uani 1 1 d . A .
N1 N 0.49466(19) 0.48523(18) 0.21234(13) 0.0343(4) Uani 1 1 d . . .
N2 N 0.6006(2) 0.3302(2) 0.17132(15) 0.0435(5) Uani 1 1 d . . .
N3 N 0.26897(19) 0.74841(19) 0.18106(13) 0.0344(4) Uani 1 1 d . . .
N4 N 0.1762(3) 0.9131(3) 0.19826(16) 0.0568(7) Uani 1 1 d . . .
N5 N -0.1711(3) 0.6698(3) 0.33030(18) 0.0612(7) Uani 1 1 d . . .
N6 N -0.0307(2) 0.5492(2) 0.29101(16) 0.0473(5) Uani 1 1 d . . .
N7 N 0.11410(15) -0.05813(16) -0.08576(11) 0.0227(4) Uani 1 1 d U . .
H7A H 0.1272 -0.0983 -0.0477 0.027 Uiso 1 1 d R . .
H7B H 0.1133 -0.0888 -0.1402 0.027 Uiso 1 1 d R . .
N8 N 0.4531(2) 1.04127(18) 0.62913(13) 0.0388(5) Uani 1 1 d U . .
H8A H 0.4376 1.0804 0.6795 0.047 Uiso 1 1 d R . .
H8B H 0.5097 1.0041 0.6452 0.047 Uiso 1 1 d R . .
O1 O 0.52687(15) 0.36950(15) -0.08431(10) 0.0333(4) Uani 1 1 d . . .
O2 O 0.43729(16) 0.21997(16) -0.21066(10) 0.0362(4) Uani 1 1 d . . .
O3 O 0.12155(18) 0.31653(16) 0.18004(11) 0.0439(5) Uani 1 1 d . . .
O4 O 0.22402(16) 0.48317(15) 0.14997(11) 0.0358(4) Uani 1 1 d . . .
O5 O -0.00082(18) 0.35335(17) 0.37939(13) 0.0460(5) Uani 1 1 d . . .
O6 O -0.0987(2) 0.1975(2) 0.25811(12) 0.0614(6) Uani 1 1 d . . .
O7 O 0.38038(16) 0.68420(15) 0.33802(10) 0.0362(4) Uani 1 1 d . . .
O8 O 0.24918(17) 0.52803(16) 0.36345(11) 0.0409(4) Uani 1 1 d . . .

loop_
_atom_site_aniso_label
_atom_site_aniso_U_11
_atom_site_aniso_U_22
_atom_site_aniso_U_33
_atom_site_aniso_U_23
_atom_site_aniso_U_13
_atom_site_aniso_U_12
C1 0.0265(10) 0.0315(11) 0.0213(10) 0.0085(9) 0.0098(8) 0.0050(9)
C2 0.0297(11) 0.0271(11) 0.0236(10) 0.0051(9) 0.0107(8) 0.0020(9)
C3 0.0285(11) 0.0303(11) 0.0208(10) 0.0041(9) 0.0087(8) 0.0035(9)
C4 0.0282(11) 0.0314(12) 0.0233(10) 0.0063(9) 0.0116(8) 0.0011(9)
C5 0.0266(10) 0.0240(9) 0.0268(11) 0.0032(8) 0.0070(8) -0.0006(8)
C6 0.0308(11) 0.0302(11) 0.0197(10) 0.0019(8) 0.0086(8) 0.0066(9)
C7 0.0317(11) 0.0283(11) 0.0253(11) 0.0085(9) 0.0137(9) 0.0080(9)
C8 0.0291(11) 0.0298(12) 0.0263(11) 0.0030(9) 0.0123(9) 0.0004(9)
C9 0.0319(11) 0.0336(12) 0.0241(11) 0.0087(9) 0.0124(9) 0.0043(9)
C10 0.0326(11) 0.0286(11) 0.0256(11) 0.0054(9) 0.0107(9) -0.0004(9)
C11 0.0354(12) 0.0276(11) 0.0223(10) 0.0043(9) 0.0119(9) 0.0035(9)
C12 0.0373(12) 0.0321(12) 0.0283(11) 0.0045(9) 0.0180(10) -0.0023(10)
C13 0.0401(13) 0.0260(11) 0.0299(12) 0.0004(9) 0.0122(10) -0.0083(9)
C14 0.0449(13) 0.0327(12) 0.0223(11) 0.0003(9) 0.0147(10) 0.0033(10)
C15 0.0362(13) 0.0379(13) 0.0345(13) 0.0130(11) 0.0170(10) 0.0080(11)
C16 0.0331(11) 0.0280(11) 0.0251(11) 0.0042(9) 0.0100(9) 0.0017(9)
C17 0.0585(17) 0.0466(15) 0.0351(13) 0.0099(12) 0.0088(12) 0.0274(13)
C18 0.0478(15) 0.0518(16) 0.0392(14) 0.0125(12) 0.0040(12) 0.0027(13)
C19 0.0514(17) 0.085(2) 0.0436(16) 0.0264(16) 0.0069(13) 0.0257(16)
C20 0.066(5) 0.052(5) 0.057(4) 0.020(4) 0.017(4) 0.035(4)
C21 0.095(3) 0.067(2) 0.0530(18) 0.0233(16) 0.0265(17) 0.059(2)
C22 0.127(4) 0.079(3) 0.109(4) 0.047(3) 0.059(3) 0.027(3)
C23 0.090(3) 0.057(2) 0.120(4) 0.014(2) 0.025(3) -0.005(2)
C24 0.0469(16) 0.0523(18) 0.0621(19) -0.0047(15) -0.0003(14) 0.0249(14)
C25 0.088(3) 0.078(3) 0.0476(18) 0.0075(17) 0.0191(17) -0.007(2)
C26 0.088(3) 0.069(2) 0.056(2) -0.0045(17) 0.0093(19) -0.010(2)
C27 0.048(5) 0.061(6) 0.053(5) 0.001(4) 0.007(3) 0.026(4)
C28 0.072(2) 0.0625(19) 0.0444(16) 0.0141(14) 0.0215(15) 0.0333(17)
C29 0.077(3) 0.121(4) 0.077(3) 0.061(3) 0.029(2) 0.030(2)
C30 0.089(3) 0.108(3) 0.102(3) 0.066(3) 0.011(3) 0.032(3)
C31 0.0392(13) 0.0318(12) 0.0340(12) 0.0052(10) 0.0087(10) 0.0091(10)
C32 0.0652(18) 0.0437(15) 0.0346(13) 0.0129(12) 0.0144(12) 0.0171(13)
C33 0.078(2) 0.0487(17) 0.0469(16) 0.0193(14) 0.0084(15) 0.0263(15)
C34 0.0472(16) 0.0438(16) 0.071(2) 0.0007(14) 0.0127(14) 0.0217(13)
C35 0.0441(14) 0.0351(13) 0.0531(16) 0.0108(12) 0.0118(12) 0.0205(11)
C36 0.0645(19) 0.0534(18) 0.0471(16) 0.0050(14) 0.0223(14) 0.0127(15)
C37 0.0597(18) 0.0478(17) 0.0542(17) 0.0129(14) 0.0258(14) 0.0093(14)
C20' 0.079(5) 0.061(5) 0.047(4) 0.008(4) 0.002(4) 0.044(4)
C27' 0.054(5) 0.058(5) 0.050(5) 0.002(4) 0.003(4) 0.019(4)
Co1 0.03269(17) 0.02326(16) 0.02224(16) 0.00439(12) 0.01486(12) 0.00420(12)
Co2 0.03886(19) 0.03102(19) 0.02906(18) -0.00191(13) 0.02104(14) -0.00263(14)
N1 0.0429(11) 0.0295(10) 0.0303(10) 0.0059(8) 0.0107(8) 0.0095(9)
N2 0.0458(12) 0.0378(12) 0.0451(12) 0.0050(10) 0.0086(10) 0.0171(10)
N3 0.0371(11) 0.0344(11) 0.0335(10) 0.0100(9) 0.0127(8) 0.0091(9)
N4 0.0754(17) 0.0707(17) 0.0415(13) 0.0217(12) 0.0196(12) 0.0500(15)
N5 0.0633(16) 0.0557(16) 0.0528(15) -0.0035(12) -0.0065(13) 0.0260(13)
N6 0.0533(14) 0.0492(13) 0.0410(12) 0.0123(10) 0.0186(10) 0.0111(11)
N7 0.0249(9) 0.0204(8) 0.0182(8) 0.0004(6) 0.0130(7) -0.0034(6)
N8 0.0462(12) 0.0223(9) 0.0310(10) -0.0118(8) 0.0241(9) -0.0134(8)
O1 0.0353(9) 0.0318(9) 0.0308(8) 0.0059(7) 0.0171(7) 0.0012(7)
O2 0.0432(9) 0.0401(9) 0.0240(8) 0.0060(7) 0.0178(7) 0.0045(7)
O3 0.0580(11) 0.0341(9) 0.0321(9) -0.0008(7) 0.0303(8) -0.0052(8)
O4 0.0397(9) 0.0271(8) 0.0354(9) 0.0018(7) 0.0152(7) 0.0015(7)
O5 0.0485(10) 0.0383(10) 0.0491(11) 0.0090(8) 0.0297(9) -0.0016(8)
O6 0.0619(13) 0.0838(16) 0.0286(10) 0.0055(10) 0.0265(9) -0.0029(11)
O7 0.0466(10) 0.0327(9) 0.0247(8) 0.0021(7) 0.0198(7) -0.0006(7)
O8 0.0475(10) 0.0293(9) 0.0355(9) -0.0010(7) 0.0139(8) -0.0053(7)

loop_
_atom_type_symbol
_atom_type_description
_atom_type_scat_dispersion_real
_atom_type_scat_dispersion_imag
_atom_type_scat_source
C C 0.0033 0.0016 'International Tables Vol C Tables 4.2.6.8 and 6.1.1.4'
H H 0.0000 0.0000 'International Tables Vol C Tables 4.2.6.8 and 6.1.1.4'
Co Co 0.3494 0.9721 'International Tables Vol C Tables 4.2.6.8 and 6.1.1.4'
N N 0.0061 0.0033 'International Tables Vol C Tables 4.2.6.8 and 6.1.1.4'
O O 0.0106 0.0060 'International Tables Vol C Tables 4.2.6.8 and 6.1.1.4'

loop_
_geom_angle_atom_site_label_1
_geom_angle_atom_site_label_2
_geom_angle_atom_site_label_3
_geom_angle
_geom_angle_site_symmetry_1
_geom_angle_site_symmetry_3
C6 C1 C2 120.32(19) . .
C6 C1 C7 120.01(19) . .
C2 C1 C7 119.67(19) . .
C1 C2 C3 119.3(2) . .
C1 C2 H2 120.3 . .
C3 C2 H2 120.3 . .
C4 C3 C2 120.18(19) . .
C4 C3 C8 119.23(19) . .
C2 C3 C8 120.59(19) . .
C3 C4 C5 120.22(19) . .
C3 C4 H4 119.9 . .
C5 C4 H4 119.9 . .
N7 C5 C6 123.05(19) . .
N7 C5 C4 117.13(19) . .
C6 C5 C4 119.8(2) . .
C1 C6 C5 120.05(19) . .
C1 C6 H6 120.0 . .
C5 C6 H6 120.0 . .
O1 C7 O2 120.85(19) . .
O1 C7 C1 118.92(18) . .
O2 C7 C1 120.2(2) . .
O4 C8 O3 123.2(2) . .
O4 C8 C3 120.40(19) . .
O3 C8 C3 116.35(19) . .
C10 C9 C14 120.2(2) 2_566 .
C10 C9 C15 120.7(2) 2_566 .
C14 C9 C15 119.1(2) . .
C9 C10 C11 119.4(2) 2_566 .
C9 C10 H10 120.3 2_566 .
C11 C10 H10 120.3 . .
C12 C11 C10 120.5(2) . .
C12 C11 C16 119.81(19) . .
C10 C11 C16 119.7(2) . .
C11 C12 C13 119.8(2) . .
C11 C12 H12 120.1 . .
C13 C12 H12 120.1 . .
N8 C13 C14 122.4(2) . 2_566
N8 C13 C12 117.6(2) . .
C14 C13 C12 120.0(2) 2_566 .
C13 C14 C9 120.2(2) 2_566 .
C13 C14 H14 119.9 2_566 .
C9 C14 H14 119.9 . .
O6 C15 O5 123.1(2) . .
O6 C15 C9 119.1(2) . .
O5 C15 C9 117.8(2) . .
O7 C16 O8 124.9(2) . .
O7 C16 C11 117.65(19) . .
O8 C16 C11 117.43(19) . .
N3 C17 N4 111.1(2) . .
N3 C17 H17 124.5 . .
N4 C17 H17 124.5 . .
C19 C18 N3 109.9(3) . .
C19 C18 H18 125.0 . .
N3 C18 H18 125.0 . .
C18 C19 N4 106.5(3) . .
C18 C19 H19 126.7 . .
N4 C19 H19 126.7 . .
C21 C20 N4 110.1(6) 2_576 .
C21 C20 H20A 109.6 2_576 .
N4 C20 H20A 109.6 . .
C21 C20 H20B 109.6 2_576 .
N4 C20 H20B 109.6 . .
H20A C20 H20B 108.2 . .
C22 C21 C26 118.2(4) . .
C22 C21 C20 107.7(5) . 2_576
C26 C21 C20 134.0(5) . 2_576
C22 C21 C20' 131.5(5) . 2_576
C26 C21 C20' 109.7(5) . 2_576
C21 C22 C23 121.3(4) . .
C21 C22 H22 119.4 . .
C23 C22 H22 119.4 . .
C22 C23 C24 121.9(4) . .
C22 C23 H23 119.0 . .
C24 C23 H23 119.0 . .
C25 C24 C23 117.0(3) . .
C25 C24 C27 132.3(5) . .
C23 C24 C27 110.6(5) . .
C25 C24 C27' 110.2(5) . .
C23 C24 C27' 132.6(5) . .
C24 C25 C26 120.6(4) . .
C24 C25 H25 119.7 . .
C26 C25 H25 119.7 . .
C21 C26 C25 120.9(4) . .
C21 C26 H26 119.5 . .
C25 C26 H26 119.6 . .
C24 C27 N5 110.6(7) . .
C24 C27 H27A 109.5 . .
N5 C27 H27A 109.5 . .
C24 C27 H27B 109.5 . .
N5 C27 H27B 109.5 . .
H27A C27 H27B 108.1 . .
N6 C28 N5 111.9(3) . .
N6 C28 H28 124.1 . .
N5 C28 H28 124.1 . .
C30 C29 N6 110.1(3) . .
C30 C29 H29 125.0 . .
N6 C29 H29 125.0 . .
C29 C30 N5 107.5(3) . .
C29 C30 H30 126.2 . .
N5 C30 H30 126.2 . .
N1 C31 N2 111.7(2) . .
N1 C31 H31 124.2 . .
N2 C31 H31 124.2 . .
C33 C32 N1 109.8(2) . .
C33 C32 H32 125.1 . .
N1 C32 H32 125.1 . .
C32 C33 N2 106.4(2) . .
C32 C33 H33 126.8 . .
N2 C33 H33 126.8 . .
N2 C34 C35 114.1(2) . .
N2 C34 H34A 108.7 . .
C35 C34 H34A 108.7 . .
N2 C34 H34B 108.7 . .
C35 C34 H34B 108.7 . .
H34A C34 H34B 107.6 . .
C37 C35 C36 117.7(3) 2_655 .
C37 C35 C34 119.3(3) 2_655 .
C36 C35 C34 122.9(3) . .
C35 C36 C37 121.0(3) . .
C35 C36 H36 119.5 . .
C37 C36 H36 119.5 . .
C35 C37 C36 121.4(3) 2_655 .
C35 C37 H37 119.3 2_655 .
C36 C37 H37 119.3 . .
N4 C20' C21 109.7(6) . 2_576
N4 C20' H20C 109.7 . .
C21 C20' H20C 109.7 2_576 .
N4 C20' H20D 109.7 . .
C21 C20' H20D 109.7 2_576 .
H20C C20' H20D 108.2 . .
N5 C27' C24 112.3(8) . .
N5 C27' H27C 109.2 . .
C24 C27' H27C 109.2 . .
N5 C27' H27D 109.2 . .
C24 C27' H27D 109.2 . .
H27C C27' H27D 107.9 . .
O7 Co1 O4 103.75(6) . .
O7 Co1 N3 90.68(7) . .
O4 Co1 N3 85.12(7) . .
O7 Co1 N1 92.61(7) . .
O4 Co1 N1 90.80(7) . .
N3 Co1 N1 175.27(8) . .
O7 Co1 O1 151.86(6) . 2_665
O4 Co1 O1 104.39(6) . 2_665
N3 Co1 O1 91.48(7) . 2_665
N1 Co1 O1 87.22(7) . 2_665
O7 Co1 O2 93.58(6) . 2_665
O4 Co1 O2 161.60(6) . 2_665
N3 Co1 O2 88.61(7) . 2_665
N1 Co1 O2 94.57(7) . 2_665
O1 Co1 O2 58.43(6) 2_665 2_665
O8 Co2 O3 107.56(8) . .
O8 Co2 O5 106.35(8) . .
O3 Co2 O5 121.02(7) . .
O8 Co2 N6 106.81(9) . .
O3 Co2 N6 118.54(9) . .
O5 Co2 N6 95.16(9) . .
C31 N1 C32 105.1(2) . .
C31 N1 Co1 125.92(17) . .
C32 N1 Co1 128.33(17) . .
C31 N2 C33 107.0(2) . .
C31 N2 C34 125.3(2) . .
C33 N2 C34 127.6(2) . .
C17 N3 C18 105.7(2) . .
C17 N3 Co1 128.60(18) . .
C18 N3 Co1 125.70(18) . .
C17 N4 C19 106.8(2) . .
C17 N4 C20' 134.8(4) . .
C19 N4 C20' 117.4(4) . .
C17 N4 C20 119.8(4) . .
C19 N4 C20 131.0(4) . .
C28 N5 C30 106.2(3) . .
C28 N5 C27' 137.9(5) . .
C30 N5 C27' 115.8(5) . .
C28 N5 C27 118.6(5) . .
C30 N5 C27 134.2(5) . .
C28 N6 C29 104.3(3) . .
C28 N6 Co2 126.1(2) . .
C29 N6 Co2 129.6(2) . .
C5 N7 H7A 114.7 . .
C5 N7 H7B 107.5 . .
H7A N7 H7B 123.3 . .
C13 N8 H8A 108.6 . .
C13 N8 H8B 91.5 . .
H8A N8 H8B 99.7 . .
C7 O1 Co1 94.83(12) . 2_665
C7 O2 Co1 85.75(13) . 2_665
C8 O3 Co2 118.86(15) . .
C8 O4 Co1 140.50(16) . .
C15 O5 Co2 113.55(16) . .
C16 O7 Co1 130.80(15) . .
C16 O8 Co2 138.16(17) . .

loop_
_geom_bond_atom_site_label_1
_geom_bond_atom_site_label_2
_geom_bond_distance
_geom_bond_site_symmetry_2
C1 C6 1.387(3) .
C1 C2 1.390(3) .
C1 C7 1.500(3) .
C2 C3 1.394(3) .
C2 H2 0.9300 .
C3 C4 1.383(3) .
C3 C8 1.498(3) .
C4 C5 1.388(3) .
C4 H4 0.9300 .
C5 N7 1.382(3) .
C5 C6 1.387(3) .
C6 H6 0.9300 .
C7 O1 1.257(3) .
C7 O2 1.261(3) .
C8 O4 1.241(3) .
C8 O3 1.267(3) .
C9 C10 1.384(3) 2_566
C9 C14 1.386(3) .
C9 C15 1.499(3) .
C10 C9 1.384(3) 2_566
C10 C11 1.394(3) .
C10 H10 0.9300 .
C11 C12 1.382(3) .
C11 C16 1.501(3) .
C12 C13 1.388(3) .
C12 H12 0.9300 .
C13 N8 1.372(3) .
C13 C14 1.382(3) 2_566
C14 C13 1.382(3) 2_566
C14 H14 0.9300 .
C15 O6 1.239(3) .
C15 O5 1.260(3) .
C16 O7 1.248(3) .
C16 O8 1.257(3) .
C17 N3 1.314(3) .
C17 N4 1.346(3) .
C17 H17 0.9300 .
C18 C19 1.342(4) .
C18 N3 1.362(3) .
C18 H18 0.9300 .
C19 N4 1.362(4) .
C19 H19 0.9300 .
C20 C21 1.457(10) 2_576
C20 N4 1.579(9) .
C20 H20A 0.9700 .
C20 H20B 0.9700 .
C21 C22 1.339(6) .
C21 C26 1.360(5) .
C21 C20 1.457(10) 2_576
C21 C20' 1.613(9) 2_576
C22 C23 1.357(7) .
C22 H22 0.9300 .
C23 C24 1.367(6) .
C23 H23 0.9300 .
C24 C25 1.360(5) .
C24 C27 1.441(11) .
C24 C27' 1.618(11) .
C25 C26 1.384(5) .
C25 H25 0.9300 .
C26 H26 0.9300 .
C27 N5 1.605(11) .
C27 H27A 0.9700 .
C27 H27B 0.9700 .
C28 N6 1.320(4) .
C28 N5 1.327(4) .
C28 H28 0.9300 .
C29 C30 1.319(6) .
C29 N6 1.361(4) .
C29 H29 0.9300 .
C30 N5 1.349(5) .
C30 H30 0.9300 .
C31 N1 1.320(3) .
C31 N2 1.336(3) .
C31 H31 0.9300 .
C32 C33 1.345(4) .
C32 N1 1.376(3) .
C32 H32 0.9300 .
C33 N2 1.371(4) .
C33 H33 0.9300 .
C34 N2 1.466(3) .
C34 C35 1.507(4) .
C34 H34A 0.9700 .
C34 H34B 0.9700 .
C35 C37 1.370(4) 2_655
C35 C36 1.378(4) .
C36 C37 1.383(4) .
C36 H36 0.9300 .
C37 C35 1.370(4) 2_655
C37 H37 0.9300 .
C20' N4 1.428(9) .
C20' C21 1.613(9) 2_576
C20' H20C 0.9700 .
C20' H20D 0.9700 .
C27' N5 1.397(12) .
C27' H27C 0.9700 .
C27' H27D 0.9700 .
Co1 O7 2.0448(15) .
Co1 O4 2.0675(16) .
Co1 N3 2.097(2) .
Co1 N1 2.115(2) .
Co1 O1 2.1380(15) 2_665
Co1 O2 2.3345(17) 2_665
Co2 O8 1.9464(17) .
Co2 O3 1.9537(16) .
Co2 O5 1.9761(17) .
Co2 N6 2.023(2) .
N7 H7A 0.8569 .
N7 H7B 0.8140 .
N8 H8A 0.8243 .
N8 H8B 0.8491 .
O1 Co1 2.1380(15) 2_665
O2 Co1 2.3345(16) 2_665

loop_
_geom_hbond_atom_site_label_D
_geom_hbond_atom_site_label_H
_geom_hbond_atom_site_label_A
_geom_hbond_distance_DH
_geom_hbond_distance_HA
_geom_hbond_distance_DA
_geom_hbond_angle_DHA
_geom_hbond_site_symmetry_A
N8 H8A O2 0.82 1.95 2.738(2) 160.4 1_566
N7 H7B O6 0.81 1.86 2.651(2) 165.3 2

loop_
_geom_torsion_atom_site_label_1
_geom_torsion_atom_site_label_2
_geom_torsion_atom_site_label_3
_geom_torsion_atom_site_label_4
_geom_torsion
_geom_torsion_site_symmetry_1
_geom_torsion_site_symmetry_4
C6 C1 C2 C3 3.0(3) . .
C7 C1 C2 C3 -176.0(2) . .
C1 C2 C3 C4 -1.2(3) . .
C1 C2 C3 C8 179.1(2) . .
C2 C3 C4 C5 -1.6(3) . .
C8 C3 C4 C5 178.1(2) . .
C3 C4 C5 N7 -178.5(2) . .
C3 C4 C5 C6 2.7(3) . .
C2 C1 C6 C5 -1.9(3) . .
C7 C1 C6 C5 177.1(2) . .
N7 C5 C6 C1 -179.6(2) . .
C4 C5 C6 C1 -0.9(3) . .
C6 C1 C7 O1 -154.2(2) . .
C2 C1 C7 O1 24.8(3) . .
C6 C1 C7 O2 27.3(3) . .
C2 C1 C7 O2 -153.7(2) . .
C4 C3 C8 O4 -166.8(2) . .
C2 C3 C8 O4 12.9(3) . .
C4 C3 C8 O3 11.4(3) . .
C2 C3 C8 O3 -168.9(2) . .
C9 C10 C11 C12 0.3(4) 2_566 .
C9 C10 C11 C16 -179.0(2) 2_566 .
C10 C11 C12 C13 0.4(4) . .
C16 C11 C12 C13 179.7(2) . .
C11 C12 C13 N8 178.9(2) . .
C11 C12 C13 C14 -1.2(4) . 2_566
C10 C9 C14 C13 0.6(4) 2_566 2_566
C15 C9 C14 C13 -175.6(2) . 2_566
C10 C9 C15 O6 -162.4(2) 2_566 .
C14 C9 C15 O6 13.8(4) . .
C10 C9 C15 O5 15.3(4) 2_566 .
C14 C9 C15 O5 -168.5(2) . .
C12 C11 C16 O7 -12.1(3) . .
C10 C11 C16 O7 167.2(2) . .
C12 C11 C16 O8 165.8(2) . .
C10 C11 C16 O8 -14.9(3) . .
N3 C18 C19 N4 0.0(3) . .
C26 C21 C22 C23 -1.0(7) . .
C20 C21 C22 C23 176.5(5) 2_576 .
C20' C21 C22 C23 -171.1(6) 2_576 .
C21 C22 C23 C24 0.9(8) . .
C22 C23 C24 C25 -1.0(7) . .
C22 C23 C24 C27 -178.0(6) . .
C22 C23 C24 C27' -176.0(7) . .
C23 C24 C25 C26 1.2(6) . .
C27 C24 C25 C26 177.5(7) . .
C27' C24 C25 C26 177.3(6) . .
C22 C21 C26 C25 1.2(6) . .
C20 C21 C26 C25 -175.5(6) 2_576 .
C20' C21 C26 C25 173.4(5) 2_576 .
C24 C25 C26 C21 -1.4(7) . .
C25 C24 C27 N5 58.9(10) . .
C23 C24 C27 N5 -124.6(6) . .
C27' C24 C27 N5 59.4(19) . .
N6 C29 C30 N5 0.7(6) . .
N1 C32 C33 N2 -0.4(4) . .
N2 C34 C35 C37 140.8(3) . 2_655
N2 C34 C35 C36 -43.4(4) . .
C37 C35 C36 C37 0.0(5) 2_655 .
C34 C35 C36 C37 -175.9(3) . .
C35 C36 C37 C35 0.0(5) . 2_655
C25 C24 C27' N5 91.7(7) . .
C23 C24 C27' N5 -93.0(8) . .
C27 C24 C27' N5 -88(2) . .
N2 C31 N1 C32 0.1(3) . .
N2 C31 N1 Co1 -171.47(16) . .
C33 C32 N1 C31 0.2(3) . .
C33 C32 N1 Co1 171.5(2) . .
O7 Co1 N1 C31 -166.2(2) . .
O4 Co1 N1 C31 89.9(2) . .
O1 Co1 N1 C31 -14.4(2) 2_665 .
O2 Co1 N1 C31 -72.4(2) 2_665 .
O7 Co1 N1 C32 24.1(2) . .
O4 Co1 N1 C32 -79.7(2) . .
O1 Co1 N1 C32 175.9(2) 2_665 .
O2 Co1 N1 C32 117.9(2) 2_665 .
N1 C31 N2 C33 -0.4(3) . .
N1 C31 N2 C34 175.2(2) . .
C32 C33 N2 C31 0.5(3) . .
C32 C33 N2 C34 -174.9(3) . .
C35 C34 N2 C31 -91.3(3) . .
C35 C34 N2 C33 83.4(4) . .
N4 C17 N3 C18 0.2(3) . .
N4 C17 N3 Co1 -179.46(18) . .
C19 C18 N3 C17 -0.1(3) . .
C19 C18 N3 Co1 179.54(19) . .
O7 Co1 N3 C17 34.8(2) . .
O4 Co1 N3 C17 138.5(2) . .
O1 Co1 N3 C17 -117.2(2) 2_665 .
O2 Co1 N3 C17 -58.8(2) 2_665 .
O7 Co1 N3 C18 -144.8(2) . .
O4 Co1 N3 C18 -41.1(2) . .
O1 Co1 N3 C18 63.2(2) 2_665 .
O2 Co1 N3 C18 121.6(2) 2_665 .
N3 C17 N4 C19 -0.2(4) . .
N3 C17 N4 C20' 167.3(7) . .
N3 C17 N4 C20 -164.6(4) . .
C18 C19 N4 C17 0.1(4) . .
C18 C19 N4 C20' -170.0(5) . .
C18 C19 N4 C20 162.1(5) . .
C21 C20' N4 C17 3.2(11) 2_576 .
C21 C20' N4 C19 169.8(4) 2_576 .
C21 C20' N4 C20 -62.3(12) 2_576 .
C21 C20 N4 C17 -52.5(7) 2_576 .
C21 C20 N4 C19 147.4(4) 2_576 .
C21 C20 N4 C20' 79.3(14) 2_576 .
N6 C28 N5 C30 0.2(4) . .
N6 C28 N5 C27' -175.7(7) . .
N6 C28 N5 C27 170.2(5) . .
C29 C30 N5 C28 -0.6(5) . .
C29 C30 N5 C27' 176.4(6) . .
C29 C30 N5 C27 -168.3(6) . .
C24 C27' N5 C28 29.1(11) . .
C24 C27' N5 C30 -146.5(5) . .
C24 C27' N5 C27 63.6(19) . .
C24 C27 N5 C28 70.4(8) . .
C24 C27 N5 C30 -123.1(7) . .
C24 C27 N5 C27' -84(2) . .
N5 C28 N6 C29 0.2(4) . .
N5 C28 N6 Co2 178.9(2) . .
C30 C29 N6 C28 -0.6(5) . .
C30 C29 N6 Co2 -179.2(3) . .
O8 Co2 N6 C28 -90.4(3) . .
O3 Co2 N6 C28 148.1(3) . .
O5 Co2 N6 C28 18.4(3) . .
O8 Co2 N6 C29 88.0(3) . .
O3 Co2 N6 C29 -33.6(4) . .
O5 Co2 N6 C29 -163.2(3) . .
O2 C7 O1 Co1 3.9(2) . 2_665
C1 C7 O1 Co1 -174.59(17) . 2_665
O1 C7 O2 Co1 -3.6(2) . 2_665
C1 C7 O2 Co1 174.90(19) . 2_665
O4 C8 O3 Co2 -6.1(3) . .
C3 C8 O3 Co2 175.71(15) . .
O8 Co2 O3 C8 -51.4(2) . .
O5 Co2 O3 C8 -173.73(18) . .
N6 Co2 O3 C8 69.8(2) . .
O3 C8 O4 Co1 105.3(3) . .
C3 C8 O4 Co1 -76.6(3) . .
O7 Co1 O4 C8 -90.9(2) . .
N3 Co1 O4 C8 179.6(2) . .
N1 Co1 O4 C8 2.0(2) . .
O1 Co1 O4 C8 89.3(2) 2_665 .
O2 Co1 O4 C8 109.1(3) 2_665 .
O6 C15 O5 Co2 16.4(3) . .
C9 C15 O5 Co2 -161.15(17) . .
O8 Co2 O5 C15 -160.79(17) . .
O3 Co2 O5 C15 -37.9(2) . .
N6 Co2 O5 C15 89.99(19) . .
O8 C16 O7 Co1 23.9(4) . .
C11 C16 O7 Co1 -158.37(16) . .
O4 Co1 O7 C16 8.2(2) . .
N3 Co1 O7 C16 93.4(2) . .
N1 Co1 O7 C16 -83.2(2) . .
O1 Co1 O7 C16 -172.22(18) 2_665 .
O2 Co1 O7 C16 -178.0(2) 2_665 .
O7 C16 O8 Co2 -87.5(3) . .
C11 C16 O8 Co2 94.7(3) . .
O3 Co2 O8 C16 106.2(2) . .
O5 Co2 O8 C16 -122.8(2) . .
N6 Co2 O8 C16 -22.0(2) . .
